data_4515468
loop_
_publ_author_name
'Featherston, Aaron L.'
'Shugrue, Christopher R.'
'Mercado, Brandon Q.'
'Miller, Scott J.'

_publ_section_title
;
 Phosphothreonine (pThr)-Based Multifunctional Peptide Catalysis for
 Asymmetric Baeyer-Villiger Oxidations of Cyclobutanones.
;
_journal_issue 1
_journal_name_full 'ACS catalysis'
_journal_page_first 242
_journal_page_last 252
_journal_paper_doi 10.1021/acscatal.8b04132
_journal_volume 9
_journal_year 2019
_chemical_absolute_configuration syn
_chemical_formula_moiety 'C52 H63 N6 O11 P, 2(C4 H8 O2) '
_chemical_formula_sum 'C60 H79 N6 O15 P'
_chemical_formula_weight 1155.26
_space_group_crystal_system orthorhombic
_space_group_IT_number 19
_space_group_name_Hall 'P 2ac 2ab'
_space_group_name_H-M_alt 'P 21 21 21'
_atom_sites_solution_hydrogens mixed
_atom_sites_solution_primary SHELXT
_atom_sites_solution_secondary difmap
_audit_creation_method SHELXL-2014/7
_cell_angle_alpha 90
_cell_angle_beta 90
_cell_angle_gamma 90
_cell_formula_units_Z 4
_cell_length_a 9.8665(7)
_cell_length_b 19.0145(13)
_cell_length_c 31.360(2)
_cell_measurement_reflns_used 1106
_cell_measurement_temperature 93(2)
_cell_measurement_theta_max 68.3
_cell_measurement_theta_min 2.3
_cell_volume 5883.3(7)
_computing_cell_refinement 'CrystalClear-SM Expert 2.0 r15 (Rigaku, 2011)'
_computing_data_collection 'CrystalClear-SM Expert 2.0 r15 (Rigaku, 2011)'
_computing_data_reduction 'CrystalClear-SM Expert 2.0 r15 (Rigaku, 2011)'
_computing_molecular_graphics
; 
Dolomanov, O.V.; Bourhis, L.J.; Gildea, R.J.; Howard, J.A.K.; Puschmann, H., 
OLEX2: A complete structure solution, refinement and analysis program 
(2009). J. Appl. Cryst., 42, 339-341. 
;
_computing_publication_material 'CIFTAB-2014/2 (Sheldrick, 2014)'
_computing_structure_refinement 'SHELXL-2014/7 (Sheldrick, 2014)'
_computing_structure_solution 'SHELXT-2014/5 (Sheldrick, 2014)'
_diffrn_ambient_temperature 93(2)
_diffrn_detector_area_resol_mean 22.2
_diffrn_measured_fraction_theta_full 0.999
_diffrn_measured_fraction_theta_max 0.997
_diffrn_measurement_device_type 'Rigaku Saturn 944+ CCD'
_diffrn_measurement_method \w
_diffrn_radiation_type CuK\a
_diffrn_radiation_wavelength 1.54178
_diffrn_reflns_av_R_equivalents 0.0828
_diffrn_reflns_av_unetI/netI 0.0254
_diffrn_reflns_Laue_measured_fraction_full 0.999
_diffrn_reflns_Laue_measured_fraction_max 0.997
_diffrn_reflns_limit_h_max 11
_diffrn_reflns_limit_h_min -11
_diffrn_reflns_limit_k_max 22
_diffrn_reflns_limit_k_min -22
_diffrn_reflns_limit_l_max 37
_diffrn_reflns_limit_l_min -37
_diffrn_reflns_number 201514
_diffrn_reflns_point_group_measured_fraction_full 0.999
_diffrn_reflns_point_group_measured_fraction_max 0.996
_diffrn_reflns_theta_full 67.679
_diffrn_reflns_theta_max 67.942
_diffrn_reflns_theta_min 2.718
_diffrn_source 'microfocus rotating anode'
_exptl_absorpt_coefficient_mu 1.015
_exptl_absorpt_correction_T_max 1.000
_exptl_absorpt_correction_T_min 0.887
_exptl_absorpt_correction_type multi-scan
_exptl_absorpt_process_details 'REQAB (Rigaku, 1998)'
_exptl_crystal_colour Colorless
_exptl_crystal_density_diffrn 1.304
_exptl_crystal_density_method 'not measured'
_exptl_crystal_description Prism
_exptl_crystal_F_000 2464
_exptl_crystal_size_max 0.200
_exptl_crystal_size_mid 0.040
_exptl_crystal_size_min 0.020
_refine_diff_density_max 0.584
_refine_diff_density_min -0.545
_refine_diff_density_rms 0.061
_refine_ls_abs_structure_details
; 
 Flack x determined using 3873 quotients [(I+)-(I-)]/[(I+)+(I-)] 
 (Parsons, Flack and Wagner, Acta Cryst. B69 (2013) 249-259). 
;
_refine_ls_abs_structure_Flack 0.028(7)
_refine_ls_extinction_method none
_refine_ls_goodness_of_fit_ref 1.048
_refine_ls_hydrogen_treatment mixed
_refine_ls_matrix_type full
_refine_ls_number_parameters 764
_refine_ls_number_reflns 10660
_refine_ls_number_restraints 41
_refine_ls_restrained_S_all 1.069
_refine_ls_R_factor_all 0.0565
_refine_ls_R_factor_gt 0.0476
_refine_ls_shift/su_max 0.001
_refine_ls_shift/su_mean 0.000
_refine_ls_structure_factor_coef Fsqd
_refine_ls_weighting_details 'w=1/[\s^2^(Fo^2^)+(0.0782P)^2^+3.6692P] where P=(Fo^2^+2Fc^2^)/3'
_refine_ls_weighting_scheme calc
_refine_ls_wR_factor_gt 0.1271
_refine_ls_wR_factor_ref 0.1348
_reflns_Friedel_coverage 0.796
_reflns_Friedel_fraction_full 0.998
_reflns_Friedel_fraction_max 0.995
_reflns_number_gt 9485
_reflns_number_total 10660
_reflns_threshold_expression 'I > 2\s(I)'
_cod_data_source_file cs8b04132_si_007.cif
_cod_data_source_block 007-16171
_cod_original_cell_volume 5883.4(7)
_cod_database_code 4515468
_shelx_shelxl_version_number 2014/7
_shelx_space_group_comment
; 
The symmetry employed for this shelxl refinement is uniquely defined 
by the following loop, which should always be used as a source of 
symmetry information in preference to the above space-group names. 
They are only intended as comments. 
;
_shelx_estimated_absorpt_t_min 0.823
_shelx_estimated_absorpt_t_max 0.980

loop_
_space_group_symop_operation_xyz
'x, y, z'
'-x+1/2, -y, z+1/2'
'-x, y+1/2, -z+1/2'
'x+1/2, -y+1/2, -z'

loop_
_atom_site_label
_atom_site_type_symbol
_atom_site_fract_x
_atom_site_fract_y
_atom_site_fract_z
_atom_site_U_iso_or_equiv
_atom_site_adp_type
_atom_site_occupancy
_atom_site_site_symmetry_order
_atom_site_calc_flag
_atom_site_refinement_flags_posn
_atom_site_refinement_flags_adp
P1 P 0.24786(10) 0.38934(5) 0.70494(3) 0.0223(2) Uani 1 1 d . .
O1 O 0.6647(3) 0.46509(16) 0.60550(9) 0.0330(7) Uani 1 1 d . .
O2 O 0.9584(3) 0.46974(14) 0.66692(8) 0.0289(6) Uani 1 1 d . .
O3 O 1.0769(3) 0.66596(14) 0.69831(9) 0.0280(6) Uani 1 1 d . .
O4 O 0.7108(3) 0.70253(13) 0.63889(8) 0.0254(6) Uani 1 1 d . .
O5 O 0.5651(3) 0.61979(14) 0.70617(9) 0.0269(6) Uani 1 1 d . .
O6 O 0.2201(3) 0.57299(15) 0.59089(9) 0.0301(6) Uani 1 1 d . .
O7 O 0.3960(3) 0.52516(17) 0.55445(9) 0.0347(7) Uani 1 1 d . .
O8 O 0.3058(3) 0.45290(13) 0.67877(8) 0.0266(6) Uani 1 1 d . .
O9 O 0.3314(3) 0.36369(14) 0.74044(9) 0.0280(6) Uani 1 1 d . .
O10 O 0.1042(3) 0.40925(15) 0.72026(9) 0.0292(6) Uani 1 1 d D .
O11 O 0.2326(3) 0.33403(13) 0.66740(8) 0.0273(6) Uani 1 1 d . .
N1 N 0.8453(4) 0.41644(18) 0.57292(12) 0.0332(8) Uani 1 1 d . .
N2 N 0.8481(3) 0.56380(16) 0.64202(10) 0.0234(7) Uani 1 1 d D .
H2 H 0.809(5) 0.6071(17) 0.6461(15) 0.039(13) Uiso 1 1 d D .
N3 N 0.8656(3) 0.63366(16) 0.71762(10) 0.0205(6) Uani 1 1 d D .
H3 H 0.779(3) 0.647(2) 0.7158(14) 0.026(11) Uiso 1 1 d D .
N4 N 0.7632(3) 0.76502(15) 0.69815(10) 0.0226(6) Uani 1 1 d D .
H4 H 0.732(5) 0.792(2) 0.7200(12) 0.045(14) Uiso 1 1 d D .
N5 N 0.4414(3) 0.69529(16) 0.66679(11) 0.0253(7) Uani 1 1 d . .
N6 N 0.4227(3) 0.54859(16) 0.62322(10) 0.0225(7) Uani 1 1 d D .
H6 H 0.502(3) 0.528(2) 0.6186(14) 0.029(12) Uiso 1 1 d D .
C1 C 0.7669(6) 0.3538(3) 0.56156(19) 0.0530(14) Uani 1 1 d . .
H1A H 0.7789 0.3178 0.5836 0.080 Uiso 1 1 calc R U
H1B H 0.7988 0.3355 0.5341 0.080 Uiso 1 1 calc R U
H1C H 0.6708 0.3661 0.5594 0.080 Uiso 1 1 calc R U
C2 C 0.9922(5) 0.4115(3) 0.56479(18) 0.0450(12) Uani 1 1 d . .
H2A H 1.0131 0.4332 0.5372 0.067 Uiso 1 1 calc R U
H2B H 1.0194 0.3620 0.5644 0.067 Uiso 1 1 calc R U
H2C H 1.0416 0.4362 0.5874 0.067 Uiso 1 1 calc R U
C3 C 0.7829(4) 0.4693(2) 0.59327(12) 0.0253(8) Uani 1 1 d . .
C4 C 0.8601(4) 0.5382(2) 0.59832(12) 0.0247(8) Uani 1 1 d . .
H4A H 0.9578 0.5312 0.5909 0.030 Uiso 1 1 calc R U
C5 C 0.9047(4) 0.52813(19) 0.67363(12) 0.0235(8) Uani 1 1 d . .
C6 C 0.9029(4) 0.55947(19) 0.71824(11) 0.0220(8) Uani 1 1 d . .
H6A H 0.9964 0.5557 0.7303 0.026 Uiso 1 1 calc R U
C7 C 0.9582(4) 0.68135(19) 0.70343(11) 0.0214(7) Uani 1 1 d . .
C8 C 0.9058(4) 0.75314(19) 0.69314(12) 0.0219(8) Uani 1 1 d . .
C9 C 0.9762(4) 0.7890(2) 0.65623(12) 0.0263(8) Uani 1 1 d . .
H9A H 1.0511 0.7635 0.6421 0.032 Uiso 1 1 calc R U
H9B H 0.9204 0.8185 0.6370 0.032 Uiso 1 1 calc R U
C10 C 0.9993(4) 0.8148(2) 0.70074(13) 0.0276(8) Uani 1 1 d . .
H10A H 0.9577 0.8602 0.7090 0.033 Uiso 1 1 calc R U
H10B H 1.0885 0.8051 0.7140 0.033 Uiso 1 1 calc R U
C11 C 0.6752(4) 0.73779(18) 0.66981(12) 0.0221(7) Uani 1 1 d . .
C12 C 0.5282(4) 0.7544(2) 0.67884(14) 0.0280(9) Uani 1 1 d . .
H12 H 0.5155 0.7661 0.7097 0.034 Uiso 1 1 calc R U
C13 C 0.4769(4) 0.8152(2) 0.65054(19) 0.0407(11) Uani 1 1 d . .
H13A H 0.4833 0.8608 0.6656 0.049 Uiso 1 1 calc R U
H13B H 0.5291 0.8180 0.6236 0.049 Uiso 1 1 calc R U
C14 C 0.3294(4) 0.7954(2) 0.64203(19) 0.0428(12) Uani 1 1 d . .
H14A H 0.2950 0.8186 0.6159 0.051 Uiso 1 1 calc R U
H14B H 0.2708 0.8083 0.6664 0.051 Uiso 1 1 calc R U
C15 C 0.3361(4) 0.7156(2) 0.63630(16) 0.0345(10) Uani 1 1 d . .
H15A H 0.2483 0.6932 0.6433 0.041 Uiso 1 1 calc R U
H15B H 0.3620 0.7029 0.6068 0.041 Uiso 1 1 calc R U
C16 C 0.4684(4) 0.63072(18) 0.68140(12) 0.0216(8) Uani 1 1 d . .
C17 C 0.3793(4) 0.56964(19) 0.66579(12) 0.0223(8) Uani 1 1 d . .
H17 H 0.2837 0.5868 0.6639 0.027 Uiso 1 1 calc R U
C18 C 0.3346(4) 0.5510(2) 0.59010(12) 0.0247(8) Uani 1 1 d . .
C19 C 0.3238(5) 0.5366(2) 0.51495(13) 0.0332(9) Uani 1 1 d . .
H19A H 0.3461 0.5835 0.5032 0.040 Uiso 1 1 calc R U
H19B H 0.2248 0.5343 0.5199 0.040 Uiso 1 1 calc R U
C20 C 0.3664(5) 0.4795(2) 0.48398(13) 0.0354(10) Uani 1 1 d . .
H20 H 0.4675 0.4767 0.4825 0.042 Uiso 1 1 calc R U
C21 C 0.3080(4) 0.4927(2) 0.44011(13) 0.0314(9) Uani 1 1 d . .
C22 C 0.3268(5) 0.5495(3) 0.41294(14) 0.0379(10) Uani 1 1 d . .
H22 H 0.3863 0.5867 0.4205 0.045 Uiso 1 1 calc R U
C23 C 0.2570(5) 0.5509(3) 0.37431(14) 0.0418(11) Uani 1 1 d . .
H23 H 0.2698 0.5893 0.3553 0.050 Uiso 1 1 calc R U
C24 C 0.1695(5) 0.4973(3) 0.36333(14) 0.0426(11) Uani 1 1 d . .
H24 H 0.1217 0.4997 0.3371 0.051 Uiso 1 1 calc R U
C25 C 0.1499(5) 0.4395(3) 0.39003(13) 0.0393(11) Uani 1 1 d . .
H25 H 0.0909 0.4023 0.3821 0.047 Uiso 1 1 calc R U
C26 C 0.2193(5) 0.4381(2) 0.42850(13) 0.0337(9) Uani 1 1 d . .
C27 C 0.2179(5) 0.3852(2) 0.46236(14) 0.0378(10) Uani 1 1 d . .
C28 C 0.1486(6) 0.3220(2) 0.46525(16) 0.0444(12) Uani 1 1 d . .
H28 H 0.0902 0.3071 0.4429 0.053 Uiso 1 1 calc R U
C29 C 0.1660(7) 0.2811(3) 0.50116(16) 0.0508(14) Uani 1 1 d . .
H29 H 0.1162 0.2386 0.5042 0.061 Uiso 1 1 calc R U
C30 C 0.2565(6) 0.3019(3) 0.53309(16) 0.0502(13) Uani 1 1 d . .
H30 H 0.2702 0.2722 0.5571 0.060 Uiso 1 1 calc R U
C31 C 0.3271(6) 0.3654(3) 0.53044(16) 0.0455(12) Uani 1 1 d . .
H31 H 0.3874 0.3795 0.5524 0.055 Uiso 1 1 calc R U
C32 C 0.3068(5) 0.4073(2) 0.49479(13) 0.0358(10) Uani 1 1 d . .
C33 C 0.7968(5) 0.5935(2) 0.56868(12) 0.0324(10) Uani 1 1 d . .
H33A H 0.6981 0.5958 0.5742 0.039 Uiso 1 1 calc R U
H33B H 0.8359 0.6402 0.5754 0.039 Uiso 1 1 calc R U
C34 C 0.8200(5) 0.5776(2) 0.52202(13) 0.0313(9) Uani 1 1 d . .
C35 C 0.7136(5) 0.5612(2) 0.49540(14) 0.0392(11) Uani 1 1 d . .
H35 H 0.6245 0.5577 0.5067 0.047 Uiso 1 1 calc R U
C36 C 0.7355(6) 0.5498(2) 0.45216(14) 0.0444(11) Uani 1 1 d . .
H36 H 0.6610 0.5393 0.4340 0.053 Uiso 1 1 calc R U
C37 C 0.8628(6) 0.5537(2) 0.43561(14) 0.0414(12) Uani 1 1 d . .
H37 H 0.8772 0.5458 0.4060 0.050 Uiso 1 1 calc R U
C38 C 0.9701(5) 0.5689(3) 0.46184(15) 0.0435(12) Uani 1 1 d . .
H38 H 1.0593 0.5712 0.4505 0.052 Uiso 1 1 calc R U
C39 C 0.9479(5) 0.5810(3) 0.50492(14) 0.0387(11) Uani 1 1 d . .
H39 H 1.0226 0.5919 0.5229 0.046 Uiso 1 1 calc R U
C40 C 0.8074(4) 0.51662(19) 0.74681(12) 0.0255(8) Uani 1 1 d . .
H40A H 0.7144 0.5197 0.7351 0.031 Uiso 1 1 calc R U
H40B H 0.8354 0.4666 0.7458 0.031 Uiso 1 1 calc R U
C41 C 0.8048(5) 0.5406(2) 0.79332(13) 0.0368(10) Uani 1 1 d . .
H41 H 0.7713 0.5902 0.7939 0.044 Uiso 1 1 calc R U
C42 C 0.7046(9) 0.4958(3) 0.81776(19) 0.076(2) Uani 1 1 d . .
H42A H 0.6154 0.4986 0.8041 0.114 Uiso 1 1 calc R U
H42B H 0.6979 0.5129 0.8472 0.114 Uiso 1 1 calc R U
H42C H 0.7355 0.4468 0.8179 0.114 Uiso 1 1 calc R U
C43 C 0.9449(7) 0.5396(3) 0.81343(16) 0.0616(17) Uani 1 1 d . .
H43A H 0.9859 0.4932 0.8094 0.092 Uiso 1 1 calc R U
H43B H 0.9372 0.5496 0.8440 0.092 Uiso 1 1 calc R U
H43C H 1.0018 0.5755 0.7999 0.092 Uiso 1 1 calc R U
C44 C 0.3840(4) 0.50967(19) 0.69822(12) 0.0242(8) Uani 1 1 d . .
H44 H 0.4799 0.4941 0.7022 0.029 Uiso 1 1 calc R U
C45 C 0.3267(5) 0.5329(2) 0.74039(12) 0.0305(9) Uani 1 1 d . .
H45A H 0.2360 0.5526 0.7361 0.046 Uiso 1 1 calc R U
H45B H 0.3859 0.5688 0.7529 0.046 Uiso 1 1 calc R U
H45C H 0.3210 0.4925 0.7597 0.046 Uiso 1 1 calc R U
C46 C 0.1936(6) 0.2633(2) 0.68075(14) 0.0391(11) Uani 1 1 d . .
H46A H 0.1076 0.2653 0.6970 0.047 Uiso 1 1 calc R U
H46B H 0.2644 0.2432 0.6995 0.047 Uiso 1 1 calc R U
C47 C 0.1762(5) 0.2184(2) 0.64234(14) 0.0342(10) Uani 1 1 d . .
C48 C 0.0522(6) 0.2151(3) 0.62120(17) 0.0467(12) Uani 1 1 d . .
H48 H -0.0225 0.2423 0.6310 0.056 Uiso 1 1 calc R U
C49 C 0.0383(7) 0.1717(3) 0.58561(18) 0.0586(17) Uani 1 1 d . .
H49 H -0.0463 0.1693 0.5712 0.070 Uiso 1 1 calc R U
C50 C 0.1450(7) 0.1328(3) 0.57127(17) 0.0557(16) Uani 1 1 d . .
H50 H 0.1348 0.1036 0.5469 0.067 Uiso 1 1 calc R U
C51 C 0.2670(7) 0.1359(2) 0.59205(16) 0.0514(14) Uani 1 1 d . .
H51 H 0.3411 0.1086 0.5821 0.062 Uiso 1 1 calc R U
C52 C 0.2829(5) 0.1785(2) 0.62728(14) 0.0384(10) Uani 1 1 d . .
H52 H 0.3681 0.1804 0.6413 0.046 Uiso 1 1 calc R U
O12 O 1.3443(6) 0.7445(2) 0.84711(13) 0.0793(15) Uani 1 1 d . .
O13 O 1.3069(4) 0.7959(2) 0.76316(13) 0.0592(10) Uani 1 1 d . .
C53 C 1.3195(10) 0.7000(3) 0.8119(2) 0.080(2) Uani 1 1 d . .
H53A H 1.2708 0.6576 0.8219 0.096 Uiso 1 1 calc R U
H53B H 1.4072 0.6847 0.7997 0.096 Uiso 1 1 calc R U
C54 C 1.2414(8) 0.7337(3) 0.7795(2) 0.0658(16) Uani 1 1 d . .
H54A H 1.1517 0.7467 0.7912 0.079 Uiso 1 1 calc R U
H54B H 1.2265 0.7002 0.7557 0.079 Uiso 1 1 calc R U
C55 C 1.4103(6) 0.8074(3) 0.83317(19) 0.0540(13) Uani 1 1 d . .
H55A H 1.5021 0.7959 0.8225 0.065 Uiso 1 1 calc R U
H55B H 1.4200 0.8401 0.8575 0.065 Uiso 1 1 calc R U
C56 C 1.3318(7) 0.8418(3) 0.7990(2) 0.0615(15) Uani 1 1 d . .
H56A H 1.2438 0.8578 0.8107 0.074 Uiso 1 1 calc R U
H56B H 1.3817 0.8838 0.7890 0.074 Uiso 1 1 calc R U
O14 O 0.6889(9) 0.8045(4) 0.4986(3) 0.149(3) Uani 1 1 d . U
O15 O 0.5039(12) 0.6914(4) 0.5021(4) 0.178(4) Uani 1 1 d . U
C57 C 0.6751(19) 0.7614(6) 0.5345(5) 0.171(5) Uani 1 1 d . U
H57A H 0.6888 0.7896 0.5607 0.206 Uiso 1 1 calc R U
H57B H 0.7449 0.7240 0.5339 0.206 Uiso 1 1 calc R U
C58 C 0.5380(16) 0.7289(6) 0.5354(4) 0.142(4) Uani 1 1 d . U
H58A H 0.5320 0.6984 0.5609 0.171 Uiso 1 1 calc R U
H58B H 0.4703 0.7669 0.5389 0.171 Uiso 1 1 calc R U
C59 C 0.651(2) 0.7611(7) 0.4622(5) 0.194(6) Uani 1 1 d . U
H59A H 0.6664 0.7886 0.4358 0.233 Uiso 1 1 calc R U
H59B H 0.7125 0.7199 0.4613 0.233 Uiso 1 1 calc R U
C60 C 0.516(2) 0.7371(8) 0.4626(5) 0.199(6) Uani 1 1 d . U
H60A H 0.4966 0.7095 0.4366 0.238 Uiso 1 1 calc R U
H60B H 0.4527 0.7773 0.4641 0.238 Uiso 1 1 calc R U
H10 H 0.061(7) 0.433(3) 0.6989(16) 0.08(2) Uiso 1 1 d D .

loop_
_atom_site_aniso_label
_atom_site_aniso_U_11
_atom_site_aniso_U_22
_atom_site_aniso_U_33
_atom_site_aniso_U_23
_atom_site_aniso_U_13
_atom_site_aniso_U_12
P1 0.0268(5) 0.0171(4) 0.0230(4) 0.0038(3) -0.0021(4) -0.0018(4)
O1 0.0268(16) 0.0342(16) 0.0380(16) -0.0009(12) -0.0007(13) 0.0056(13)
O2 0.0366(16) 0.0232(14) 0.0268(14) -0.0023(11) -0.0014(12) 0.0100(12)
O3 0.0220(14) 0.0255(13) 0.0365(15) 0.0004(12) 0.0007(12) -0.0008(11)
O4 0.0263(14) 0.0213(13) 0.0286(14) -0.0042(11) -0.0003(11) 0.0037(11)
O5 0.0232(14) 0.0224(13) 0.0351(14) 0.0031(12) -0.0052(12) -0.0009(11)
O6 0.0216(15) 0.0352(15) 0.0335(15) 0.0018(12) -0.0054(12) 0.0042(12)
O7 0.0272(15) 0.0535(19) 0.0234(14) 0.0041(13) -0.0018(12) 0.0125(14)
O8 0.0376(16) 0.0193(12) 0.0228(13) 0.0033(10) -0.0038(11) -0.0099(11)
O9 0.0297(15) 0.0247(13) 0.0297(14) 0.0093(11) -0.0072(12) -0.0038(12)
O10 0.0289(15) 0.0303(15) 0.0283(14) 0.0067(12) 0.0014(12) 0.0049(12)
O11 0.0374(16) 0.0181(12) 0.0264(13) 0.0023(10) 0.0009(12) -0.0060(12)
N1 0.034(2) 0.0278(17) 0.0375(19) -0.0117(15) 0.0005(16) 0.0033(15)
N2 0.0293(17) 0.0205(15) 0.0202(15) -0.0031(12) -0.0017(13) 0.0035(14)
N3 0.0197(17) 0.0184(15) 0.0233(16) 0.0002(12) 0.0010(12) -0.0010(12)
N4 0.0218(16) 0.0204(14) 0.0255(15) -0.0028(12) 0.0044(13) -0.0006(13)
N5 0.0187(16) 0.0183(16) 0.0388(18) 0.0022(13) 0.0006(14) -0.0014(12)
N6 0.0203(16) 0.0220(16) 0.0251(16) 0.0024(13) 0.0006(13) 0.0018(13)
C1 0.051(3) 0.042(3) 0.066(3) -0.028(2) 0.004(3) -0.006(2)
C2 0.036(3) 0.039(2) 0.060(3) -0.017(2) 0.013(2) 0.009(2)
C3 0.027(2) 0.0266(19) 0.0225(18) -0.0026(15) -0.0042(16) 0.0060(16)
C4 0.031(2) 0.0246(19) 0.0188(18) -0.0013(15) 0.0005(15) 0.0080(16)
C5 0.026(2) 0.0196(18) 0.0250(19) -0.0008(14) -0.0002(16) 0.0009(15)
C6 0.0246(19) 0.0200(17) 0.0213(18) 0.0004(14) -0.0019(15) 0.0043(15)
C7 0.024(2) 0.0215(18) 0.0185(16) -0.0030(14) -0.0020(15) -0.0018(15)
C8 0.0183(18) 0.0205(18) 0.0268(19) -0.0029(14) 0.0022(14) -0.0007(15)
C9 0.0213(19) 0.030(2) 0.028(2) 0.0053(16) 0.0050(16) 0.0000(16)
C10 0.025(2) 0.0214(18) 0.036(2) 0.0008(16) -0.0022(17) -0.0049(16)
C11 0.0216(19) 0.0143(16) 0.0305(19) 0.0007(15) 0.0018(16) 0.0020(15)
C12 0.0188(19) 0.0185(18) 0.047(2) -0.0011(17) 0.0050(17) 0.0001(15)
C13 0.023(2) 0.0178(19) 0.081(3) 0.011(2) -0.001(2) 0.0007(16)
C14 0.022(2) 0.021(2) 0.086(4) 0.016(2) -0.002(2) 0.0024(17)
C15 0.026(2) 0.0207(19) 0.057(3) 0.0159(18) -0.008(2) -0.0017(16)
C16 0.0185(18) 0.0172(17) 0.0291(19) 0.0030(15) 0.0021(15) -0.0007(14)
C17 0.0195(18) 0.0214(18) 0.0260(19) 0.0022(15) -0.0016(14) 0.0002(14)
C18 0.026(2) 0.0239(19) 0.0243(19) 0.0030(15) -0.0004(16) -0.0006(16)
C19 0.029(2) 0.047(2) 0.024(2) 0.0050(18) -0.0079(17) 0.006(2)
C20 0.030(2) 0.049(3) 0.027(2) 0.0063(19) 0.0029(17) 0.007(2)
C21 0.027(2) 0.043(2) 0.025(2) 0.0061(17) 0.0030(16) 0.0046(19)
C22 0.033(2) 0.050(3) 0.031(2) 0.010(2) -0.0016(19) -0.009(2)
C23 0.036(2) 0.061(3) 0.029(2) 0.013(2) 0.000(2) -0.001(2)
C24 0.040(3) 0.064(3) 0.024(2) -0.001(2) -0.0005(19) -0.001(2)
C25 0.036(2) 0.054(3) 0.028(2) -0.007(2) 0.0059(18) -0.001(2)
C26 0.035(2) 0.040(2) 0.0261(19) -0.0001(17) 0.0107(17) 0.0060(19)
C27 0.046(3) 0.036(2) 0.032(2) -0.0018(18) 0.0132(19) 0.009(2)
C28 0.059(3) 0.033(2) 0.041(3) -0.008(2) 0.013(2) 0.008(2)
C29 0.074(4) 0.034(2) 0.044(3) -0.004(2) 0.017(3) 0.010(2)
C30 0.068(4) 0.038(3) 0.045(3) 0.015(2) 0.022(3) 0.021(3)
C31 0.048(3) 0.051(3) 0.037(2) 0.006(2) 0.009(2) 0.022(2)
C32 0.039(3) 0.037(2) 0.032(2) 0.0046(18) 0.0108(19) 0.0166(19)
C33 0.047(3) 0.028(2) 0.0225(19) 0.0009(16) 0.0018(18) 0.0118(18)
C34 0.045(3) 0.025(2) 0.024(2) 0.0038(15) 0.0034(18) 0.0126(19)
C35 0.053(3) 0.034(2) 0.031(2) -0.0017(18) 0.004(2) -0.002(2)
C36 0.063(3) 0.040(2) 0.031(2) -0.0046(19) -0.006(2) -0.006(2)
C37 0.068(3) 0.034(2) 0.023(2) -0.0010(18) 0.003(2) 0.017(2)
C38 0.047(3) 0.051(3) 0.032(2) -0.002(2) 0.010(2) 0.015(2)
C39 0.042(3) 0.046(3) 0.028(2) -0.0010(19) -0.0004(19) 0.017(2)
C40 0.031(2) 0.0188(17) 0.0269(19) 0.0034(14) 0.0028(16) -0.0009(16)
C41 0.057(3) 0.024(2) 0.029(2) 0.0021(17) 0.008(2) 0.0021(19)
C42 0.124(6) 0.053(3) 0.051(3) 0.004(3) 0.048(4) -0.021(4)
C43 0.089(5) 0.066(4) 0.031(2) -0.015(2) -0.019(3) 0.026(3)
C44 0.029(2) 0.0175(17) 0.0261(19) 0.0022(15) -0.0059(16) -0.0038(15)
C45 0.040(2) 0.028(2) 0.0237(19) 0.0018(16) -0.0002(18) -0.0098(18)
C46 0.058(3) 0.022(2) 0.037(2) 0.0015(18) 0.004(2) -0.012(2)
C47 0.045(3) 0.0224(19) 0.035(2) 0.0061(17) -0.007(2) -0.0102(18)
C48 0.043(3) 0.043(3) 0.054(3) 0.012(2) -0.008(2) -0.013(2)
C49 0.067(4) 0.057(3) 0.052(3) 0.017(3) -0.027(3) -0.036(3)
C50 0.099(5) 0.028(2) 0.040(3) -0.004(2) -0.011(3) -0.022(3)
C51 0.089(4) 0.025(2) 0.040(3) -0.0025(19) 0.000(3) 0.003(3)
C52 0.049(3) 0.028(2) 0.038(2) 0.0051(18) -0.007(2) -0.002(2)
O12 0.132(4) 0.057(2) 0.049(2) 0.0066(19) -0.018(3) -0.032(3)
O13 0.061(2) 0.059(2) 0.057(2) 0.0165(19) -0.0090(19) -0.010(2)
C53 0.132(7) 0.041(3) 0.068(4) -0.001(3) -0.040(4) -0.008(4)
C54 0.076(4) 0.053(3) 0.068(4) -0.005(3) -0.027(3) -0.010(3)
C55 0.054(3) 0.050(3) 0.058(3) -0.005(3) 0.001(3) -0.012(3)
C56 0.062(4) 0.036(3) 0.087(4) 0.002(3) -0.011(3) 0.001(3)
O14 0.160(7) 0.080(4) 0.208(8) 0.031(4) 0.040(6) 0.014(4)
O15 0.235(10) 0.073(5) 0.226(9) 0.018(5) 0.022(8) -0.018(6)
C57 0.237(13) 0.089(7) 0.189(10) 0.050(7) 0.044(9) 0.037(8)
C58 0.190(11) 0.076(6) 0.160(9) 0.011(6) 0.063(8) 0.056(6)
C59 0.332(17) 0.089(8) 0.162(9) -0.030(7) 0.101(10) -0.005(9)
C60 0.348(19) 0.110(9) 0.137(9) -0.026(7) 0.037(10) -0.050(11)

loop_
_atom_type_symbol
_atom_type_description
_atom_type_scat_dispersion_real
_atom_type_scat_dispersion_imag
_atom_type_scat_source
C C 0.0181 0.0091 'International Tables Vol C Tables 4.2.6.8 and 6.1.1.4'
H H 0.0000 0.0000 'International Tables Vol C Tables 4.2.6.8 and 6.1.1.4'
N N 0.0311 0.0180 'International Tables Vol C Tables 4.2.6.8 and 6.1.1.4'
O O 0.0492 0.0322 'International Tables Vol C Tables 4.2.6.8 and 6.1.1.4'
P P 0.2955 0.4335 'International Tables Vol C Tables 4.2.6.8 and 6.1.1.4'

loop_
_geom_angle_atom_site_label_1
_geom_angle_atom_site_label_2
_geom_angle_atom_site_label_3
_geom_angle
O9 P1 O10 111.15(16)
O9 P1 O8 116.63(16)
O10 P1 O8 107.96(16)
O9 P1 O11 113.31(16)
O10 P1 O11 107.85(16)
O8 P1 O11 99.04(14)
C18 O7 C19 115.5(3)
C44 O8 P1 122.9(2)
P1 O10 H10 109(5)
C46 O11 P1 115.0(2)
C3 N1 C1 118.9(4)
C3 N1 C2 125.6(4)
C1 N1 C2 115.2(4)
C5 N2 C4 119.9(3)
C5 N2 H2 122(3)
C4 N2 H2 118(3)
C7 N3 C6 118.6(3)
C7 N3 H3 115(3)
C6 N3 H3 122(3)
C11 N4 C8 120.0(3)
C11 N4 H4 119(4)
C8 N4 H4 120(4)
C16 N5 C12 120.0(3)
C16 N5 C15 127.4(3)
C12 N5 C15 112.4(3)
C18 N6 C17 120.3(3)
C18 N6 H6 117(3)
C17 N6 H6 122(3)
N1 C1 H1A 109.5
N1 C1 H1B 109.5
H1A C1 H1B 109.5
N1 C1 H1C 109.5
H1A C1 H1C 109.5
H1B C1 H1C 109.5
N1 C2 H2A 109.5
N1 C2 H2B 109.5
H2A C2 H2B 109.5
N1 C2 H2C 109.5
H2A C2 H2C 109.5
H2B C2 H2C 109.5
O1 C3 N1 122.4(4)
O1 C3 C4 119.8(3)
N1 C3 C4 117.7(4)
N2 C4 C3 110.1(3)
N2 C4 C33 107.9(3)
C3 C4 C33 108.8(3)
N2 C4 H4A 110.0
C3 C4 H4A 110.0
C33 C4 H4A 110.0
O2 C5 N2 120.6(3)
O2 C5 C6 120.6(3)
N2 C5 C6 118.9(3)
N3 C6 C5 111.7(3)
N3 C6 C40 111.5(3)
C5 C6 C40 109.7(3)
N3 C6 H6A 107.9
C5 C6 H6A 107.9
C40 C6 H6A 107.9
O3 C7 N3 121.9(3)
O3 C7 C8 121.6(3)
N3 C7 C8 116.5(3)
N4 C8 C7 117.4(3)
N4 C8 C10 117.4(3)
C7 C8 C10 117.6(3)
N4 C8 C9 117.6(3)
C7 C8 C9 114.7(3)
C10 C8 C9 59.4(3)
C10 C9 C8 60.2(2)
C10 C9 H9A 117.7
C8 C9 H9A 117.7
C10 C9 H9B 117.7
C8 C9 H9B 117.7
H9A C9 H9B 114.9
C9 C10 C8 60.4(3)
C9 C10 H10A 117.7
C8 C10 H10A 117.7
C9 C10 H10B 117.7
C8 C10 H10B 117.7
H10A C10 H10B 114.9
O4 C11 N4 123.1(3)
O4 C11 C12 122.4(4)
N4 C11 C12 114.5(3)
N5 C12 C11 110.7(3)
N5 C12 C13 103.6(3)
C11 C12 C13 111.3(3)
N5 C12 H12 110.4
C11 C12 H12 110.4
C13 C12 H12 110.4
C14 C13 C12 103.2(3)
C14 C13 H13A 111.1
C12 C13 H13A 111.1
C14 C13 H13B 111.1
C12 C13 H13B 111.1
H13A C13 H13B 109.1
C13 C14 C15 103.0(3)
C13 C14 H14A 111.2
C15 C14 H14A 111.2
C13 C14 H14B 111.2
C15 C14 H14B 111.2
H14A C14 H14B 109.1
N5 C15 C14 102.4(4)
N5 C15 H15A 111.3
C14 C15 H15A 111.3
N5 C15 H15B 111.3
C14 C15 H15B 111.3
H15A C15 H15B 109.2
O5 C16 N5 121.3(3)
O5 C16 C17 120.7(3)
N5 C16 C17 118.1(3)
N6 C17 C44 113.3(3)
N6 C17 C16 109.3(3)
C44 C17 C16 109.5(3)
N6 C17 H17 108.2
C44 C17 H17 108.2
C16 C17 H17 108.2
O6 C18 N6 126.7(4)
O6 C18 O7 124.0(4)
N6 C18 O7 109.4(3)
O7 C19 C20 107.8(3)
O7 C19 H19A 110.1
C20 C19 H19A 110.1
O7 C19 H19B 110.1
C20 C19 H19B 110.1
H19A C19 H19B 108.5
C21 C20 C19 111.0(4)
C21 C20 C32 101.7(4)
C19 C20 C32 113.1(3)
C21 C20 H20 110.2
C19 C20 H20 110.2
C32 C20 H20 110.2
C22 C21 C26 119.9(4)
C22 C21 C20 129.5(4)
C26 C21 C20 110.6(4)
C21 C22 C23 118.9(4)
C21 C22 H22 120.6
C23 C22 H22 120.6
C24 C23 C22 120.8(4)
C24 C23 H23 119.6
C22 C23 H23 119.6
C23 C24 C25 121.3(4)
C23 C24 H24 119.4
C25 C24 H24 119.4
C26 C25 C24 118.0(5)
C26 C25 H25 121.0
C24 C25 H25 121.0
C25 C26 C21 121.2(4)
C25 C26 C27 129.7(4)
C21 C26 C27 109.0(4)
C28 C27 C32 121.3(4)
C28 C27 C26 130.5(5)
C32 C27 C26 108.2(4)
C29 C28 C27 118.7(5)
C29 C28 H28 120.6
C27 C28 H28 120.6
C28 C29 C30 120.3(5)
C28 C29 H29 119.8
C30 C29 H29 119.8
C31 C30 C29 121.4(5)
C31 C30 H30 119.3
C29 C30 H30 119.3
C32 C31 C30 118.2(5)
C32 C31 H31 120.9
C30 C31 H31 120.9
C31 C32 C27 120.1(5)
C31 C32 C20 129.6(5)
C27 C32 C20 110.3(4)
C34 C33 C4 112.8(3)
C34 C33 H33A 109.0
C4 C33 H33A 109.0
C34 C33 H33B 109.0
C4 C33 H33B 109.0
H33A C33 H33B 107.8
C39 C34 C35 118.4(4)
C39 C34 C33 120.5(4)
C35 C34 C33 121.1(4)
C34 C35 C36 120.5(5)
C34 C35 H35 119.7
C36 C35 H35 119.7
C37 C36 C35 120.5(5)
C37 C36 H36 119.8
C35 C36 H36 119.8
C36 C37 C38 119.7(4)
C36 C37 H37 120.2
C38 C37 H37 120.2
C37 C38 C39 119.8(5)
C37 C38 H38 120.1
C39 C38 H38 120.1
C34 C39 C38 121.1(5)
C34 C39 H39 119.4
C38 C39 H39 119.4
C41 C40 C6 114.1(3)
C41 C40 H40A 108.7
C6 C40 H40A 108.7
C41 C40 H40B 108.7
C6 C40 H40B 108.7
H40A C40 H40B 107.6
C42 C41 C43 112.2(5)
C42 C41 C40 109.0(4)
C43 C41 C40 112.2(4)
C42 C41 H41 107.8
C43 C41 H41 107.8
C40 C41 H41 107.8
C41 C42 H42A 109.5
C41 C42 H42B 109.5
H42A C42 H42B 109.5
C41 C42 H42C 109.5
H42A C42 H42C 109.5
H42B C42 H42C 109.5
C41 C43 H43A 109.5
C41 C43 H43B 109.5
H43A C43 H43B 109.5
C41 C43 H43C 109.5
H43A C43 H43C 109.5
H43B C43 H43C 109.5
O8 C44 C45 112.7(3)
O8 C44 C17 104.9(3)
C45 C44 C17 110.8(3)
O8 C44 H44 109.4
C45 C44 H44 109.4
C17 C44 H44 109.4
C44 C45 H45A 109.5
C44 C45 H45B 109.5
H45A C45 H45B 109.5
C44 C45 H45C 109.5
H45A C45 H45C 109.5
H45B C45 H45C 109.5
O11 C46 C47 109.1(3)
O11 C46 H46A 109.9
C47 C46 H46A 109.9
O11 C46 H46B 109.9
C47 C46 H46B 109.9
H46A C46 H46B 108.3
C52 C47 C48 118.8(4)
C52 C47 C46 120.4(4)
C48 C47 C46 120.8(5)
C47 C48 C49 119.6(6)
C47 C48 H48 120.2
C49 C48 H48 120.2
C50 C49 C48 120.6(5)
C50 C49 H49 119.7
C48 C49 H49 119.7
C49 C50 C51 119.9(5)
C49 C50 H50 120.1
C51 C50 H50 120.1
C50 C51 C52 120.4(5)
C50 C51 H51 119.8
C52 C51 H51 119.8
C51 C52 C47 120.7(5)
C51 C52 H52 119.7
C47 C52 H52 119.7
C53 O12 C55 109.9(5)
C54 O13 C56 107.2(4)
O12 C53 C54 112.5(6)
O12 C53 H53A 109.1
C54 C53 H53A 109.1
O12 C53 H53B 109.1
C54 C53 H53B 109.1
H53A C53 H53B 107.8
C53 C54 O13 112.2(6)
C53 C54 H54A 109.2
O13 C54 H54A 109.2
C53 C54 H54B 109.2
O13 C54 H54B 109.2
H54A C54 H54B 107.9
O12 C55 C56 110.7(5)
O12 C55 H55A 109.5
C56 C55 H55A 109.5
O12 C55 H55B 109.5
C56 C55 H55B 109.5
H55A C55 H55B 108.1
O13 C56 C55 112.8(4)
O13 C56 H56A 109.0
C55 C56 H56A 109.0
O13 C56 H56B 109.0
C55 C56 H56B 109.0
H56A C56 H56B 107.8
C57 O14 C59 105.9(10)
C58 O15 C60 108.6(9)
O14 C57 C58 110.3(14)
O14 C57 H57A 109.6
C58 C57 H57A 109.6
O14 C57 H57B 109.6
C58 C57 H57B 109.6
H57A C57 H57B 108.1
O15 C58 C57 116.5(13)
O15 C58 H58A 108.2
C57 C58 H58A 108.2
O15 C58 H58B 108.2
C57 C58 H58B 108.2
H58A C58 H58B 107.3
C60 C59 O14 114.6(13)
C60 C59 H59A 108.6
O14 C59 H59A 108.6
C60 C59 H59B 108.6
O14 C59 H59B 108.6
H59A C59 H59B 107.6
C59 C60 O15 105.7(17)
C59 C60 H60A 110.6
O15 C60 H60A 110.6
C59 C60 H60B 110.6
O15 C60 H60B 110.6
H60A C60 H60B 108.7

loop_
_geom_bond_atom_site_label_1
_geom_bond_atom_site_label_2
_geom_bond_distance
P1 O9 1.468(3)
P1 O10 1.544(3)
P1 O8 1.569(3)
P1 O11 1.586(3)
O1 C3 1.230(5)
O2 C5 1.248(5)
O3 C7 1.218(5)
O4 C11 1.230(5)
O5 C16 1.248(5)
O6 C18 1.205(5)
O7 C18 1.363(5)
O7 C19 1.445(5)
O8 C44 1.460(4)
O10 H10 0.92(3)
O11 C46 1.460(5)
N1 C3 1.340(5)
N1 C1 1.465(6)
N1 C2 1.474(6)
N2 C5 1.324(5)
N2 C4 1.459(5)
N2 H2 0.92(3)
N3 C7 1.362(5)
N3 C6 1.458(5)
N3 H3 0.90(3)
N4 C11 1.346(5)
N4 C8 1.433(5)
N4 H4 0.91(3)
N5 C16 1.337(5)
N5 C12 1.463(5)
N5 C15 1.464(5)
N6 C18 1.355(5)
N6 C17 1.458(5)
N6 H6 0.89(3)
C1 H1A 0.9800
C1 H1B 0.9800
C1 H1C 0.9800
C2 H2A 0.9800
C2 H2B 0.9800
C2 H2C 0.9800
C3 C4 1.525(6)
C4 C33 1.536(5)
C4 H4A 1.0000
C5 C6 1.521(5)
C6 C40 1.534(5)
C6 H6A 1.0000
C7 C8 1.495(5)
C8 C10 1.510(5)
C8 C9 1.512(5)
C9 C10 1.497(6)
C9 H9A 0.9900
C9 H9B 0.9900
C10 H10A 0.9900
C10 H10B 0.9900
C11 C12 1.511(6)
C12 C13 1.543(6)
C12 H12 1.0000
C13 C14 1.526(6)
C13 H13A 0.9900
C13 H13B 0.9900
C14 C15 1.529(6)
C14 H14A 0.9900
C14 H14B 0.9900
C15 H15A 0.9900
C15 H15B 0.9900
C16 C17 1.537(5)
C17 C44 1.529(5)
C17 H17 1.0000
C19 C20 1.515(6)
C19 H19A 0.9900
C19 H19B 0.9900
C20 C21 1.512(6)
C20 C32 1.533(7)
C20 H20 1.0000
C21 C22 1.388(6)
C21 C26 1.404(7)
C22 C23 1.394(6)
C22 H22 0.9500
C23 C24 1.380(7)
C23 H23 0.9500
C24 C25 1.394(7)
C24 H24 0.9500
C25 C26 1.387(6)
C25 H25 0.9500
C26 C27 1.464(6)
C27 C28 1.385(7)
C27 C32 1.407(7)
C28 C29 1.379(7)
C28 H28 0.9500
C29 C30 1.399(9)
C29 H29 0.9500
C30 C31 1.396(8)
C30 H30 0.9500
C31 C32 1.387(6)
C31 H31 0.9500
C33 C34 1.512(5)
C33 H33A 0.9900
C33 H33B 0.9900
C34 C39 1.373(7)
C34 C35 1.378(7)
C35 C36 1.390(6)
C35 H35 0.9500
C36 C37 1.361(8)
C36 H36 0.9500
C37 C38 1.372(7)
C37 H37 0.9500
C38 C39 1.388(6)
C38 H38 0.9500
C39 H39 0.9500
C40 C41 1.529(6)
C40 H40A 0.9900
C40 H40B 0.9900
C41 C42 1.514(7)
C41 C43 1.519(8)
C41 H41 1.0000
C42 H42A 0.9800
C42 H42B 0.9800
C42 H42C 0.9800
C43 H43A 0.9800
C43 H43B 0.9800
C43 H43C 0.9800
C44 C45 1.504(6)
C44 H44 1.0000
C45 H45A 0.9800
C45 H45B 0.9800
C45 H45C 0.9800
C46 C47 1.487(6)
C46 H46A 0.9900
C46 H46B 0.9900
C47 C52 1.380(7)
C47 C48 1.393(7)
C48 C49 1.394(8)
C48 H48 0.9500
C49 C50 1.364(9)
C49 H49 0.9500
C50 C51 1.370(9)
C50 H50 0.9500
C51 C52 1.378(7)
C51 H51 0.9500
C52 H52 0.9500
O12 C53 1.411(7)
O12 C55 1.430(7)
O13 C54 1.442(7)
O13 C56 1.443(7)
C53 C54 1.429(9)
C53 H53A 0.9900
C53 H53B 0.9900
C54 H54A 0.9900
C54 H54B 0.9900
C55 C56 1.476(8)
C55 H55A 0.9900
C55 H55B 0.9900
C56 H56A 0.9900
C56 H56B 0.9900
O14 C57 1.401(13)
O14 C59 1.455(17)
O15 C58 1.307(16)
O15 C60 1.519(17)
C57 C58 1.49(2)
C57 H57A 0.9900
C57 H57B 0.9900
C58 H58A 0.9900
C58 H58B 0.9900
C59 C60 1.41(2)
C59 H59A 0.9900
C59 H59B 0.9900
C60 H60A 0.9900
C60 H60B 0.9900

loop_
_geom_hbond_atom_site_label_D
_geom_hbond_atom_site_label_H
_geom_hbond_atom_site_label_A
_geom_hbond_distance_DH
_geom_hbond_distance_HA
_geom_hbond_distance_DA
_geom_hbond_angle_DHA
_geom_hbond_site_symmetry_A
N2 H2 O4 0.92(3) 2.07(3) 2.967(4) 166(4) .
N3 H3 O5 0.90(3) 2.19(3) 2.998(4) 149(4) .
N3 H3 N4 0.90(3) 2.31(4) 2.762(4) 111(3) .
N4 H4 O9 0.91(3) 1.94(3) 2.846(4) 170(5) 3_656
N6 H6 O1 0.89(3) 2.04(3) 2.921(4) 169(4) .
O10 H10 O2 0.92(3) 1.58(3) 2.488(4) 168(7) 1_455

loop_
_geom_torsion_atom_site_label_1
_geom_torsion_atom_site_label_2
_geom_torsion_atom_site_label_3
_geom_torsion_atom_site_label_4
_geom_torsion
O9 P1 O8 C44 -35.5(4)
O10 P1 O8 C44 90.4(3)
O11 P1 O8 C44 -157.3(3)
O9 P1 O11 C46 49.3(4)
O10 P1 O11 C46 -74.2(3)
O8 P1 O11 C46 173.6(3)
C1 N1 C3 O1 5.4(6)
C2 N1 C3 O1 -167.3(4)
C1 N1 C3 C4 -170.4(4)
C2 N1 C3 C4 17.0(6)
C5 N2 C4 C3 66.7(4)
C5 N2 C4 C33 -174.8(4)
O1 C3 C4 N2 50.4(5)
N1 C3 C4 N2 -133.7(4)
O1 C3 C4 C33 -67.6(4)
N1 C3 C4 C33 108.2(4)
C4 N2 C5 O2 -6.2(6)
C4 N2 C5 C6 174.0(3)
C7 N3 C6 C5 -74.0(4)
C7 N3 C6 C40 162.9(3)
O2 C5 C6 N3 166.4(4)
N2 C5 C6 N3 -13.8(5)
O2 C5 C6 C40 -69.4(5)
N2 C5 C6 C40 110.4(4)
C6 N3 C7 O3 -12.8(5)
C6 N3 C7 C8 165.3(3)
C11 N4 C8 C7 -73.7(4)
C11 N4 C8 C10 137.5(4)
C11 N4 C8 C9 69.6(4)
O3 C7 C8 N4 176.8(3)
N3 C7 C8 N4 -1.3(5)
O3 C7 C8 C10 -34.5(5)
N3 C7 C8 C10 147.4(3)
O3 C7 C8 C9 32.4(5)
N3 C7 C8 C9 -145.7(3)
N4 C8 C9 C10 107.1(4)
C7 C8 C9 C10 -108.7(4)
N4 C8 C10 C9 -107.5(4)
C7 C8 C10 C9 103.8(4)
C8 N4 C11 O4 -0.3(5)
C8 N4 C11 C12 -179.9(3)
C16 N5 C12 C11 52.3(5)
C15 N5 C12 C11 -123.7(4)
C16 N5 C12 C13 171.7(4)
C15 N5 C12 C13 -4.2(5)
O4 C11 C12 N5 35.4(5)
N4 C11 C12 N5 -145.0(3)
O4 C11 C12 C13 -79.3(5)
N4 C11 C12 C13 100.4(4)
N5 C12 C13 C14 26.5(5)
C11 C12 C13 C14 145.5(4)
C12 C13 C14 C15 -38.6(5)
C16 N5 C15 C14 164.7(4)
C12 N5 C15 C14 -19.7(5)
C13 C14 C15 N5 35.6(5)
C12 N5 C16 O5 1.7(6)
C15 N5 C16 O5 177.0(4)
C12 N5 C16 C17 -176.5(3)
C15 N5 C16 C17 -1.2(6)
C18 N6 C17 C44 116.6(4)
C18 N6 C17 C16 -120.9(4)
O5 C16 C17 N6 -99.3(4)
N5 C16 C17 N6 79.0(4)
O5 C16 C17 C44 25.4(5)
N5 C16 C17 C44 -156.3(3)
C17 N6 C18 O6 4.3(6)
C17 N6 C18 O7 -176.5(3)
C19 O7 C18 O6 10.4(6)
C19 O7 C18 N6 -168.8(3)
C18 O7 C19 C20 -154.5(4)
O7 C19 C20 C21 -173.3(4)
O7 C19 C20 C32 73.1(5)
C19 C20 C21 C22 60.5(6)
C32 C20 C21 C22 -178.8(4)
C19 C20 C21 C26 -116.9(4)
C32 C20 C21 C26 3.7(5)
C26 C21 C22 C23 -0.3(7)
C20 C21 C22 C23 -177.5(4)
C21 C22 C23 C24 0.7(7)
C22 C23 C24 C25 -1.1(8)
C23 C24 C25 C26 1.2(7)
C24 C25 C26 C21 -0.8(7)
C24 C25 C26 C27 179.7(4)
C22 C21 C26 C25 0.3(7)
C20 C21 C26 C25 178.0(4)
C22 C21 C26 C27 179.9(4)
C20 C21 C26 C27 -2.3(5)
C25 C26 C27 C28 0.7(8)
C21 C26 C27 C28 -178.9(5)
C25 C26 C27 C32 179.3(4)
C21 C26 C27 C32 -0.3(5)
C32 C27 C28 C29 1.3(7)
C26 C27 C28 C29 179.7(5)
C27 C28 C29 C30 -2.7(7)
C28 C29 C30 C31 2.7(8)
C29 C30 C31 C32 -1.0(7)
C30 C31 C32 C27 -0.5(6)
C30 C31 C32 C20 178.1(4)
C28 C27 C32 C31 0.4(6)
C26 C27 C32 C31 -178.4(4)
C28 C27 C32 C20 -178.5(4)
C26 C27 C32 C20 2.8(5)
C21 C20 C32 C31 177.3(4)
C19 C20 C32 C31 -63.5(6)
C21 C20 C32 C27 -3.9(4)
C19 C20 C32 C27 115.3(4)
N2 C4 C33 C34 172.2(4)
C3 C4 C33 C34 -68.4(5)
C4 C33 C34 C39 -67.7(5)
C4 C33 C34 C35 114.1(5)
C39 C34 C35 C36 -1.2(7)
C33 C34 C35 C36 177.1(4)
C34 C35 C36 C37 1.0(7)
C35 C36 C37 C38 -0.1(7)
C36 C37 C38 C39 -0.7(7)
C35 C34 C39 C38 0.5(7)
C33 C34 C39 C38 -177.8(4)
C37 C38 C39 C34 0.4(7)
N3 C6 C40 C41 -59.5(4)
C5 C6 C40 C41 176.2(3)
C6 C40 C41 C42 178.4(4)
C6 C40 C41 C43 -56.7(5)
P1 O8 C44 C45 -41.5(4)
P1 O8 C44 C17 -162.1(3)
N6 C17 C44 O8 -53.2(4)
C16 C17 C44 O8 -175.5(3)
N6 C17 C44 C45 -175.1(3)
C16 C17 C44 C45 62.6(4)
P1 O11 C46 C47 177.1(3)
O11 C46 C47 C52 92.9(5)
O11 C46 C47 C48 -87.8(5)
C52 C47 C48 C49 0.2(7)
C46 C47 C48 C49 -179.1(4)
C47 C48 C49 C50 -0.3(7)
C48 C49 C50 C51 0.3(8)
C49 C50 C51 C52 -0.3(8)
C50 C51 C52 C47 0.3(7)
C48 C47 C52 C51 -0.2(7)
C46 C47 C52 C51 179.1(4)
C55 O12 C53 C54 -56.7(9)
O12 C53 C54 O13 59.3(9)
C56 O13 C54 C53 -56.5(7)
C53 O12 C55 C56 54.2(7)
C54 O13 C56 C55 55.4(7)
O12 C55 C56 O13 -56.0(7)
C59 O14 C57 C58 -52.6(15)
C60 O15 C58 C57 -56.5(16)
O14 C57 C58 O15 57.4(14)
C57 O14 C59 C60 62.5(18)
O14 C59 C60 O15 -62.3(17)
C58 O15 C60 C59 56.9(17)
